data_1545412
loop_
_publ_author_name
'Zhao, Jin-Xin'
'Fan, Yao-Yue'
'Xu, Jin-Biao'
'Gan, Li-She'
'Xu, Cheng-Hui'
'Ding, Jian'
'Yue, Jian-Min'

_publ_section_title
;
 Diterpenoids and Lignans from Cephalotaxus fortunei.
;
_journal_issue 2
_journal_name_full 'Journal of natural products'
_journal_page_first 356
_journal_page_last 362
_journal_paper_doi 10.1021/acs.jnatprod.6b00802
_journal_volume 80
_journal_year 2017
_chemical_absolute_configuration rmad
_chemical_formula_moiety 'C19 H20 O5, H2 O'
_chemical_formula_sum 'C19 H22 O6'
_chemical_formula_weight 346.36
_chemical_name_systematic
;
 ? 
;
_space_group_crystal_system orthorhombic
_space_group_IT_number 18
_space_group_name_Hall 'P 2 2ab'
_space_group_name_H-M_alt 'P 21 21 2'
_symmetry_space_group_name_Hall 'P 2 2ab'
_symmetry_space_group_name_H-M 'P 21 21 2'
_atom_sites_solution_hydrogens mixed
_atom_sites_solution_primary direct
_audit_creation_date 2016-05-17
_audit_creation_method
;
Olex2 1.2
(compiled 2016.02.19 svn.r3266 for OlexSys, GUI svn.r5155)
;
_cell_angle_alpha 90
_cell_angle_beta 90
_cell_angle_gamma 90
_cell_formula_units_Z 4
_cell_length_a 10.8880(2)
_cell_length_b 15.8264(2)
_cell_length_c 9.5461(2)
_cell_measurement_reflns_used 8508
_cell_measurement_temperature 296
_cell_measurement_theta_max 69.36
_cell_measurement_theta_min 4.060
_cell_volume 1644.96(5)
_computing_cell_refinement 'SAINT v7.68A (Bruker, 2009)'
_computing_data_reduction 'SAINT v7.68A (Bruker, 2009)'
_computing_molecular_graphics 'Olex2 (Dolomanov et al., 2009)'
_computing_publication_material 'Olex2 (Dolomanov et al., 2009)'
_computing_structure_refinement 'ShelXL (Sheldrick, 2015)'
_computing_structure_solution 'ShelXS (Sheldrick, 2008)'
_diffrn_ambient_temperature 296
_diffrn_measured_fraction_theta_full 0.997
_diffrn_measured_fraction_theta_max 0.989
_diffrn_measurement_device_type 'Bruker APEX-II CCD'
_diffrn_measurement_method '\f and \w scans'
_diffrn_radiation_monochromator graphite
_diffrn_radiation_type CuK\a
_diffrn_radiation_wavelength 1.54178
_diffrn_reflns_av_R_equivalents 0.0298
_diffrn_reflns_av_unetI/netI 0.0205
_diffrn_reflns_Laue_measured_fraction_full 0.997
_diffrn_reflns_Laue_measured_fraction_max 0.989
_diffrn_reflns_limit_h_max 13
_diffrn_reflns_limit_h_min -13
_diffrn_reflns_limit_k_max 18
_diffrn_reflns_limit_k_min -18
_diffrn_reflns_limit_l_max 10
_diffrn_reflns_limit_l_min -11
_diffrn_reflns_number 12420
_diffrn_reflns_point_group_measured_fraction_full 0.986
_diffrn_reflns_point_group_measured_fraction_max 0.972
_diffrn_reflns_theta_full 67.679
_diffrn_reflns_theta_max 69.755
_diffrn_reflns_theta_min 4.632
_diffrn_standards_number 0
_exptl_absorpt_coefficient_mu 0.862
_exptl_absorpt_correction_T_max 0.7533
_exptl_absorpt_correction_T_min 0.6203
_exptl_absorpt_correction_type multi-scan
_exptl_absorpt_process_details
;
SADABS-2008/1 (Bruker,2008) was used for absorption correction.
wR2(int) was 0.1146 before and 0.0429 after correction.
The Ratio of minimum to maximum transmission is 0.8234.
The \l/2 correction factor is 0.0015.
;
_exptl_crystal_colour colourless
_exptl_crystal_colour_primary colourless
_exptl_crystal_density_diffrn 1.399
_exptl_crystal_density_method 'not measured'
_exptl_crystal_description block
_exptl_crystal_F_000 736
_exptl_crystal_size_max 0.25
_exptl_crystal_size_mid 0.2
_exptl_crystal_size_min 0.15
_refine_diff_density_max 0.326
_refine_diff_density_min -0.357
_refine_diff_density_rms 0.045
_refine_ls_abs_structure_details
;
 Flack x determined using 1209 quotients [(I+)-(I-)]/[(I+)+(I-)]
 (Parsons, Flack and Wagner, Acta Cryst. B69 (2013) 249-259).
;
_refine_ls_abs_structure_Flack -0.01(6)
_refine_ls_extinction_coef 0.0047(8)
_refine_ls_extinction_expression Fc^*^=kFc[1+0.001xFc^2^\l^3^/sin(2\q)]^-1/4^
_refine_ls_extinction_method 'SHELXL-2014/7 (Sheldrick 2014'
_refine_ls_goodness_of_fit_ref 1.058
_refine_ls_hydrogen_treatment constr
_refine_ls_matrix_type full
_refine_ls_number_parameters 234
_refine_ls_number_reflns 3028
_refine_ls_number_restraints 1
_refine_ls_restrained_S_all 1.058
_refine_ls_R_factor_all 0.0384
_refine_ls_R_factor_gt 0.0380
_refine_ls_shift/su_max 0.000
_refine_ls_shift/su_mean 0.000
_refine_ls_structure_factor_coef Fsqd
_refine_ls_weighting_details 'w=1/[\s^2^(Fo^2^)+(0.0788P)^2^+0.2161P] where P=(Fo^2^+2Fc^2^)/3'
_refine_ls_weighting_scheme calc
_refine_ls_wR_factor_gt 0.1103
_refine_ls_wR_factor_ref 0.1108
_reflns_Friedel_coverage 0.701
_reflns_Friedel_fraction_full 0.971
_reflns_Friedel_fraction_max 0.948
_reflns_number_gt 2989
_reflns_number_total 3028
_reflns_threshold_expression 'I > 2\s(I)'
_cod_data_source_file np6b00802_si_003.cif
_cod_data_source_block dm16286
_cod_database_code 1545412
_shelx_space_group_comment
;
The symmetry employed for this shelxl refinement is uniquely defined
by the following loop, which should always be used as a source of
symmetry information in preference to the above space-group names.
They are only intended as comments.
;
_shelx_estimated_absorpt_t_max 0.882
_shelx_estimated_absorpt_t_min 0.813
_olex2_refinement_description
;
1. Fixed Uiso
 At 1.2 times of:
  All C(H) groups, All C(H,H) groups
 At 1.5 times of:
  All C(H,H,H) groups, All O(H) groups, All O(H,H) groups
2. Restrained distances
 H6C-H6C_$2
 2 with sigma of 0.01
3.a Free rotating group:
 O6(H6C,H6D)
3.b Ternary CH refined with riding coordinates:
 C1(H1A), C2(H2), C3(H3), C4(H4A)
3.c Secondary CH2 refined with riding coordinates:
 C6(H6A,H6B), C7(H7A,H7B), C20(H20A,H20B)
3.d Aromatic/amide H refined with riding coordinates:
 C13(H13), C15(H15)
3.e Idealised Me refined as rotating group:
 C16(H16A,H16B,H16C), C19(H19A,H19B,H19C)
3.f Idealised tetrahedral OH refined as rotating group:
 O1(H1), O4(H4)
;
_shelx_shelxl_version_number 2014/7
_olex2_submission_special_instructions 'No special instructions were received'

loop_
_space_group_symop_operation_xyz
'x, y, z'
'x+1/2, -y+1/2, -z'
'-x+1/2, y+1/2, -z'
'-x, -y, z'

loop_
_atom_site_label
_atom_site_type_symbol
_atom_site_fract_x
_atom_site_fract_y
_atom_site_fract_z
_atom_site_U_iso_or_equiv
_atom_site_adp_type
_atom_site_occupancy
_atom_site_site_symmetry_order
_atom_site_calc_flag
_atom_site_refinement_flags_posn
O1 O -0.84052(17) -0.16102(13) -0.4658(2) 0.0480(5) Uani 1 1 d .
H1 H -0.8253 -0.1238 -0.5231 0.072 Uiso 1 1 calc GR
O2 O -1.10842(16) -0.09327(11) -0.26218(19) 0.0440(4) Uani 1 1 d .
O3 O -1.1329(2) -0.10816(14) -0.0337(2) 0.0598(6) Uani 1 1 d .
O4 O -1.17772(17) -0.29834(12) -0.1939(2) 0.0466(5) Uani 1 1 d .
H4 H -1.2074 -0.3377 -0.2385 0.070 Uiso 1 1 calc GR
O5 O -0.7393(2) -0.55620(12) -0.3285(2) 0.0529(5) Uani 1 1 d .
C1 C -1.1012(2) -0.21988(16) -0.4000(2) 0.0375(5) Uani 1 1 d .
H1A H -1.1907 -0.2160 -0.4088 0.045 Uiso 1 1 calc R
C2 C -1.0497(2) -0.13125(16) -0.3850(3) 0.0394(5) Uani 1 1 d .
H2 H -1.0693 -0.0981 -0.4688 0.047 Uiso 1 1 calc R
C3 C -0.9113(2) -0.12701(14) -0.3557(3) 0.0382(5) Uani 1 1 d .
H3 H -0.8879 -0.0678 -0.3422 0.046 Uiso 1 1 calc R
C4 C -0.8825(2) -0.17630(15) -0.2206(2) 0.0376(5) Uani 1 1 d .
H4A H -0.8314 -0.2249 -0.2461 0.045 Uiso 1 1 calc R
C5 C -1.0045(2) -0.21077(14) -0.1567(2) 0.0356(5) Uani 1 1 d .
C6 C -0.9848(3) -0.26247(16) -0.0231(2) 0.0455(6) Uani 1 1 d .
H6A H -1.0593 -0.2605 0.0325 0.055 Uiso 1 1 calc R
H6B H -0.9198 -0.2365 0.0314 0.055 Uiso 1 1 calc R
C7 C -0.9511(4) -0.3558(2) -0.0503(3) 0.0583(8) Uani 1 1 d .
H7A H -0.8799 -0.3691 0.0066 0.070 Uiso 1 1 calc R
H7B H -1.0183 -0.3904 -0.0166 0.070 Uiso 1 1 calc R
C8 C -0.9231(2) -0.38264(15) -0.1997(2) 0.0387(5) Uani 1 1 d .
C9 C -0.9857(2) -0.33810(14) -0.3082(2) 0.0326(5) Uani 1 1 d .
C10 C -1.0708(2) -0.26778(15) -0.2645(2) 0.0345(5) Uani 1 1 d .
C11 C -0.97632(19) -0.34242(14) -0.4515(2) 0.0323(5) Uani 1 1 d .
C12 C -0.9065(2) -0.40097(15) -0.5334(2) 0.0349(5) Uani 1 1 d .
C13 C -0.8340(2) -0.46404(16) -0.4829(2) 0.0387(5) Uani 1 1 d .
H13 H -0.7959 -0.4958 -0.5524 0.046 Uiso 1 1 calc R
C14 C -0.8047(2) -0.49132(14) -0.3422(3) 0.0385(5) Uani 1 1 d .
C15 C -0.8435(3) -0.44839(16) -0.2170(3) 0.0419(5) Uani 1 1 d .
H15 H -0.8088 -0.4687 -0.1346 0.050 Uiso 1 1 calc R
C16 C -0.9167(3) -0.3927(2) -0.6903(2) 0.0484(6) Uani 1 1 d .
H16A H -0.8673 -0.4354 -0.7343 0.073 Uiso 1 1 calc GR
H16B H -0.8883 -0.3379 -0.7185 0.073 Uiso 1 1 calc GR
H16C H -1.0008 -0.3997 -0.7180 0.073 Uiso 1 1 calc GR
C18 C -1.0874(2) -0.13446(15) -0.1393(3) 0.0413(5) Uani 1 1 d .
C19 C -0.8085(3) -0.1213(2) -0.1188(4) 0.0587(7) Uani 1 1 d .
H19A H -0.8585 -0.0751 -0.0874 0.088 Uiso 1 1 calc GR
H19B H -0.7371 -0.0998 -0.1656 0.088 Uiso 1 1 calc GR
H19C H -0.7838 -0.1547 -0.0398 0.088 Uiso 1 1 calc GR
C20 C -1.0520(2) -0.27450(16) -0.5208(2) 0.0379(5) Uani 1 1 d .
H20A H -1.1192 -0.2991 -0.5736 0.045 Uiso 1 1 calc R
H20B H -1.0019 -0.2410 -0.5838 0.045 Uiso 1 1 calc R
O6 O -0.5265(5) -0.3994(4) -0.2562(4) 0.1307(15) Uani 1 1 d .
H6C H -0.4744 -0.4394 -0.2560 0.196 Uiso 1 1 d DG
H6D H -0.5592 -0.3953 -0.1756 0.196 Uiso 1 1 d G

loop_
_atom_site_aniso_label
_atom_site_aniso_U_11
_atom_site_aniso_U_22
_atom_site_aniso_U_33
_atom_site_aniso_U_23
_atom_site_aniso_U_13
_atom_site_aniso_U_12
O1 0.0462(9) 0.0502(10) 0.0476(10) 0.0099(8) 0.0147(9) 0.0043(8)
O2 0.0440(9) 0.0403(9) 0.0478(9) -0.0021(8) 0.0033(8) 0.0115(8)
O3 0.0702(13) 0.0595(12) 0.0497(10) -0.0139(10) 0.0138(10) 0.0148(10)
O4 0.0441(9) 0.0480(10) 0.0477(9) -0.0093(8) 0.0187(8) -0.0102(7)
O5 0.0675(12) 0.0417(9) 0.0493(10) 0.0011(8) 0.0089(9) 0.0167(9)
C1 0.0309(10) 0.0444(12) 0.0373(11) -0.0013(10) -0.0023(9) 0.0045(9)
C2 0.0398(11) 0.0407(12) 0.0377(11) 0.0029(9) 0.0012(10) 0.0096(9)
C3 0.0393(11) 0.0326(10) 0.0427(12) 0.0057(10) 0.0049(10) 0.0003(8)
C4 0.0348(11) 0.0375(11) 0.0405(12) 0.0032(9) 0.0000(10) 0.0013(9)
C5 0.0387(11) 0.0357(10) 0.0324(10) -0.0024(9) 0.0030(9) 0.0000(9)
C6 0.0622(15) 0.0461(14) 0.0282(10) -0.0007(10) 0.0041(12) 0.0015(12)
C7 0.091(2) 0.0564(16) 0.0279(11) 0.0062(11) 0.0098(13) 0.0251(15)
C8 0.0498(13) 0.0378(11) 0.0284(10) 0.0021(9) 0.0062(10) 0.0010(10)
C9 0.0350(10) 0.0333(10) 0.0294(9) 0.0010(8) 0.0068(9) -0.0010(9)
C10 0.0339(10) 0.0370(11) 0.0327(10) -0.0021(9) 0.0071(9) -0.0008(9)
C11 0.0294(9) 0.0378(11) 0.0297(10) -0.0003(9) 0.0028(8) -0.0059(8)
C12 0.0327(10) 0.0426(11) 0.0294(10) -0.0045(9) 0.0046(9) -0.0061(9)
C13 0.0391(11) 0.0416(12) 0.0353(11) -0.0066(9) 0.0070(10) 0.0006(9)
C14 0.0426(12) 0.0324(10) 0.0405(12) -0.0008(10) 0.0059(10) -0.0006(9)
C15 0.0552(13) 0.0384(12) 0.0320(11) 0.0044(9) 0.0034(10) 0.0044(11)
C16 0.0491(14) 0.0665(16) 0.0296(11) -0.0062(11) 0.0021(10) 0.0050(12)
C18 0.0391(11) 0.0409(11) 0.0439(12) -0.0052(10) 0.0040(11) 0.0012(9)
C19 0.0531(15) 0.0589(16) 0.0641(17) 0.0037(15) -0.0158(14) -0.0122(13)
C20 0.0374(10) 0.0463(12) 0.0299(10) -0.0005(10) -0.0029(9) 0.0009(9)
O6 0.136(3) 0.170(4) 0.086(2) 0.009(3) 0.018(2) 0.022(3)

loop_
_atom_type_symbol
_atom_type_description
_atom_type_scat_dispersion_real
_atom_type_scat_dispersion_imag
_atom_type_scat_source
C C 0.0181 0.0091 'International Tables Vol C Tables 4.2.6.8 and 6.1.1.4'
H H 0.0000 0.0000 'International Tables Vol C Tables 4.2.6.8 and 6.1.1.4'
O O 0.0492 0.0322 'International Tables Vol C Tables 4.2.6.8 and 6.1.1.4'

loop_
_geom_angle_atom_site_label_1
_geom_angle_atom_site_label_2
_geom_angle_atom_site_label_3
_geom_angle
C3 O1 H1 109.5
C18 O2 C2 114.85(18)
C10 O4 H4 109.5
C2 C1 H1A 108.5
C2 C1 C10 107.33(19)
C2 C1 C20 117.5(2)
C10 C1 H1A 108.5
C10 C1 C20 106.22(19)
C20 C1 H1A 108.5
O2 C2 C1 107.08(19)
O2 C2 H2 109.8
O2 C2 C3 105.35(19)
C1 C2 H2 109.8
C1 C2 C3 114.86(19)
C3 C2 H2 109.8
O1 C3 C2 112.6(2)
O1 C3 H3 108.7
O1 C3 C4 108.66(19)
C2 C3 H3 108.7
C2 C3 C4 109.30(19)
C4 C3 H3 108.7
C3 C4 H4A 107.8
C3 C4 C5 109.35(19)
C5 C4 H4A 107.8
C19 C4 C3 110.5(2)
C19 C4 H4A 107.8
C19 C4 C5 113.5(2)
C6 C5 C4 113.2(2)
C6 C5 C10 107.93(19)
C10 C5 C4 109.95(18)
C18 C5 C4 105.73(18)
C18 C5 C6 114.68(19)
C18 C5 C10 105.00(19)
C5 C6 H6A 108.8
C5 C6 H6B 108.8
C5 C6 C7 113.85(19)
H6A C6 H6B 107.7
C7 C6 H6A 108.8
C7 C6 H6B 108.8
C6 C7 H7A 107.7
C6 C7 H7B 107.7
H7A C7 H7B 107.1
C8 C7 C6 118.3(2)
C8 C7 H7A 107.7
C8 C7 H7B 107.7
C9 C8 C7 116.6(2)
C15 C8 C7 117.0(2)
C15 C8 C9 126.4(2)
C8 C9 C10 117.25(19)
C11 C9 C8 131.5(2)
C11 C9 C10 111.0(2)
O4 C10 C1 112.9(2)
O4 C10 C5 105.30(18)
O4 C10 C9 112.41(19)
C1 C10 C5 111.90(19)
C9 C10 C1 105.29(17)
C9 C10 C5 109.11(18)
C9 C11 C12 128.1(2)
C9 C11 C20 111.1(2)
C12 C11 C20 120.81(19)
C11 C12 C16 116.6(2)
C13 C12 C11 126.1(2)
C13 C12 C16 117.3(2)
C12 C13 H13 113.7
C12 C13 C14 132.5(2)
C14 C13 H13 113.7
O5 C14 C13 117.8(2)
O5 C14 C15 117.8(2)
C15 C14 C13 124.4(2)
C8 C15 C14 130.3(2)
C8 C15 H15 114.8
C14 C15 H15 114.8
C12 C16 H16A 109.5
C12 C16 H16B 109.5
C12 C16 H16C 109.5
H16A C16 H16B 109.5
H16A C16 H16C 109.5
H16B C16 H16C 109.5
O2 C18 C5 112.75(19)
O3 C18 O2 119.3(2)
O3 C18 C5 127.9(2)
C4 C19 H19A 109.5
C4 C19 H19B 109.5
C4 C19 H19C 109.5
H19A C19 H19B 109.5
H19A C19 H19C 109.5
H19B C19 H19C 109.5
C1 C20 H20A 110.7
C1 C20 H20B 110.7
C11 C20 C1 105.20(18)
C11 C20 H20A 110.7
C11 C20 H20B 110.7
H20A C20 H20B 108.8
H6C O6 H6D 109.5

loop_
_geom_bond_atom_site_label_1
_geom_bond_atom_site_label_2
_geom_bond_distance
O1 H1 0.8200
O1 C3 1.410(3)
O2 C2 1.465(3)
O2 C18 1.362(3)
O3 C18 1.197(3)
O4 H4 0.8200
O4 C10 1.429(3)
O5 C14 1.256(3)
C1 H1A 0.9800
C1 C2 1.517(4)
C1 C10 1.535(3)
C1 C20 1.537(3)
C2 H2 0.9800
C2 C3 1.534(3)
C3 H3 0.9800
C3 C4 1.540(3)
C4 H4A 0.9800
C4 C5 1.560(3)
C4 C19 1.532(4)
C5 C6 1.530(3)
C5 C10 1.548(3)
C5 C18 1.517(3)
C6 H6A 0.9700
C6 H6B 0.9700
C6 C7 1.544(4)
C7 H7A 0.9700
C7 H7B 0.9700
C7 C8 1.519(3)
C8 C9 1.426(3)
C8 C15 1.364(4)
C9 C10 1.507(3)
C9 C11 1.373(3)
C11 C12 1.431(3)
C11 C20 1.508(3)
C12 C13 1.361(3)
C12 C16 1.507(3)
C13 H13 0.9300
C13 C14 1.447(3)
C14 C15 1.439(3)
C15 H15 0.9300
C16 H16A 0.9600
C16 H16B 0.9600
C16 H16C 0.9600
C19 H19A 0.9600
C19 H19B 0.9600
C19 H19C 0.9600
C20 H20A 0.9700
C20 H20B 0.9700
O6 H6C 0.8500
O6 H6D 0.8501

loop_
_geom_hbond_atom_site_label_D
_geom_hbond_atom_site_label_H
_geom_hbond_atom_site_label_A
_geom_hbond_distance_DH
_geom_hbond_distance_HA
_geom_hbond_distance_DA
_geom_hbond_angle_DHA
_geom_hbond_site_symmetry_A
O4 H4 O5 0.82 1.97 2.787(3) 170.8 4_345

loop_
_geom_torsion_atom_site_label_1
_geom_torsion_atom_site_label_2
_geom_torsion_atom_site_label_3
_geom_torsion_atom_site_label_4
_geom_torsion
O1 C3 C4 C5 -125.4(2)
O1 C3 C4 C19 109.1(2)
O2 C2 C3 O1 -179.63(17)
O2 C2 C3 C4 59.5(2)
O5 C14 C15 C8 -172.9(3)
C1 C2 C3 O1 62.8(3)
C1 C2 C3 C4 -58.0(3)
C2 O2 C18 O3 -179.3(2)
C2 O2 C18 C5 1.2(3)
C2 C1 C10 O4 121.0(2)
C2 C1 C10 C5 2.4(2)
C2 C1 C10 C9 -115.97(19)
C2 C1 C20 C11 110.2(2)
C2 C3 C4 C5 -2.1(3)
C2 C3 C4 C19 -127.7(2)
C3 C4 C5 C6 178.77(19)
C3 C4 C5 C10 58.0(2)
C3 C4 C5 C18 -54.9(2)
C4 C5 C6 C7 -83.6(3)
C4 C5 C10 O4 177.76(18)
C4 C5 C10 C1 -59.2(2)
C4 C5 C10 C9 56.9(2)
C4 C5 C18 O2 58.3(2)
C4 C5 C18 O3 -121.2(3)
C5 C6 C7 C8 8.7(4)
C6 C5 C10 O4 53.8(2)
C6 C5 C10 C1 176.86(19)
C6 C5 C10 C9 -67.0(2)
C6 C5 C18 O2 -176.2(2)
C6 C5 C18 O3 4.3(4)
C6 C7 C8 C9 -30.8(4)
C6 C7 C8 C15 151.0(3)
C7 C8 C9 C10 1.3(3)
C7 C8 C9 C11 175.3(3)
C7 C8 C15 C14 175.9(3)
C8 C9 C10 O4 -69.0(3)
C8 C9 C10 C1 167.7(2)
C8 C9 C10 C5 47.5(3)
C8 C9 C11 C12 6.8(4)
C8 C9 C11 C20 -173.1(2)
C9 C8 C15 C14 -2.1(4)
C9 C11 C12 C13 -0.7(4)
C9 C11 C12 C16 178.0(2)
C9 C11 C20 C1 5.7(3)
C10 C1 C2 O2 -59.3(2)
C10 C1 C2 C3 57.3(3)
C10 C1 C20 C11 -9.9(2)
C10 C5 C6 C7 38.3(3)
C10 C5 C18 O2 -58.0(2)
C10 C5 C18 O3 122.6(3)
C10 C9 C11 C12 -179.0(2)
C10 C9 C11 C20 1.1(3)
C11 C9 C10 O4 115.9(2)
C11 C9 C10 C1 -7.4(3)
C11 C9 C10 C5 -127.7(2)
C11 C12 C13 C14 -0.1(4)
C12 C11 C20 C1 -174.26(19)
C12 C13 C14 O5 175.7(2)
C12 C13 C14 C15 -5.4(4)
C13 C14 C15 C8 8.2(4)
C15 C8 C9 C10 179.4(2)
C15 C8 C9 C11 -6.7(4)
C16 C12 C13 C14 -178.9(3)
C18 O2 C2 C1 60.8(3)
C18 O2 C2 C3 -61.9(3)
C18 C5 C6 C7 154.9(3)
C18 C5 C10 O4 -68.9(2)
C18 C5 C10 C1 54.1(2)
C18 C5 C10 C9 170.21(18)
C19 C4 C5 C6 -57.4(3)
C19 C4 C5 C10 -178.1(2)
C19 C4 C5 C18 69.0(3)
C20 C1 C2 O2 -178.83(18)
C20 C1 C2 C3 -62.2(3)
C20 C1 C10 O4 -112.5(2)
C20 C1 C10 C5 128.94(19)
C20 C1 C10 C9 10.5(2)
C20 C11 C12 C13 179.2(2)
C20 C11 C12 C16 -2.1(3)
